data_1556252
loop_
_publ_author_name
'Su, Xin'
'Aprahamian, Ivan'

_publ_section_title
;
 Zinc(II)-regulation of hydrazone switch isomerization kinetics.
;
_journal_issue 23
_journal_name_full 'Organic letters'
_journal_page_first 5952
_journal_page_last 5955
_journal_paper_doi 10.1021/ol402789y
_journal_volume 15
_journal_year 2013
_chemical_absolute_configuration unk
_chemical_formula_moiety 'C19 H17 N5 O2'
_chemical_formula_sum 'C19 H17 N5 O2'
_chemical_formula_weight 347.38
_space_group_crystal_system tetragonal
_space_group_IT_number 78
_space_group_name_Hall 'P 4cw'
_space_group_name_H-M_alt 'P 43'
_symmetry_space_group_name_H-M 'P 43'
_atom_sites_solution_hydrogens geom
_atom_sites_solution_primary direct
_atom_sites_solution_secondary difmap
_audit_creation_date 2013-05-15
_audit_creation_method
;
  Olex2 1.2
  (compiled Apr 23 2013 17:54:37, GUI svn.r4466)
;
_cell_angle_alpha 90.00
_cell_angle_beta 90.00
_cell_angle_gamma 90.00
_cell_formula_units_Z 8
_cell_length_a 16.8981(4)
_cell_length_b 16.8981(4)
_cell_length_c 11.9461(3)
_cell_measurement_reflns_used 2479
_cell_measurement_temperature 173(2)
_cell_measurement_theta_max 20.372
_cell_measurement_theta_min 2.411
_cell_volume 3411.16(14)
_computing_cell_refinement 'APEX2 (BRUKER, V2012.10-0, 2012)'
_computing_data_collection 'COSMO (BRUKER, V1.61, 2009)'
_computing_data_reduction 'SAINT v8.27A (Bruker, 2012)'
_computing_molecular_graphics
;
O. V. Dolomanov, L. J. Bourhis, R. J. Gildea, J. A. K. Howard and H. Puschmann,
OLEX2: a complete structure solution, refinement and analysis program.
J. Appl. Cryst. (2009). 42, 339-341.
;
_computing_publication_material
;
O. V. Dolomanov, L. J. Bourhis, R. J. Gildea, J. A. K. Howard and H. Puschmann,
OLEX2: a complete structure solution, refinement and analysis program.
J. Appl. Cryst. (2009). 42, 339-341.
;
_computing_structure_refinement
;
XL, G.M. Sheldrick, Acta Cryst.
(2008). A64, 112-122
;
_computing_structure_solution
;
XS, G.M. Sheldrick, Acta Cryst.
(2008). A64, 112-122
;
_diffrn_ambient_temperature 173.15
_diffrn_detector_area_resol_mean 836.6
_diffrn_measured_fraction_theta_full 0.997
_diffrn_measured_fraction_theta_max 0.997
_diffrn_measurement_device_type 'Bruker APEX-II CCD'
_diffrn_measurement_method '\f and \w scans'
_diffrn_radiation_monochromator graphite
_diffrn_radiation_type MoK\a
_diffrn_radiation_wavelength 0.71073
_diffrn_reflns_av_R_equivalents 0.1032
_diffrn_reflns_av_unetI/netI 0.1370
_diffrn_reflns_limit_h_max 19
_diffrn_reflns_limit_h_min -20
_diffrn_reflns_limit_k_max 14
_diffrn_reflns_limit_k_min -20
_diffrn_reflns_limit_l_max 14
_diffrn_reflns_limit_l_min -14
_diffrn_reflns_number 16609
_diffrn_reflns_theta_full 25.73
_diffrn_reflns_theta_max 25.73
_diffrn_reflns_theta_min 1.70
_diffrn_source 'fine-focus sealed tube'
_diffrn_standards_number 0
_exptl_absorpt_coefficient_mu 0.092
_exptl_absorpt_correction_T_max 0.7453
_exptl_absorpt_correction_T_min 0.6357
_exptl_absorpt_correction_type multi-scan
_exptl_absorpt_process_details
;
SADABS-2012/1 (Bruker,2012) was used for absorption correction.
wR2(int) was 0.0783 before and 0.0727 after correction.
The Ratio of minimum to maximum transmission is 0.8529.
The \l/2 correction factor is 0.0015.
;
_exptl_crystal_colour yellow
_exptl_crystal_density_diffrn 1.353
_exptl_crystal_density_method 'not measured'
_exptl_crystal_description chunk
_exptl_crystal_F_000 1456
_exptl_crystal_recrystallization_method 'Ethyl Acetate/ Pentane'
_exptl_crystal_size_max 0.183
_exptl_crystal_size_mid 0.15
_exptl_crystal_size_min 0.076
_refine_diff_density_max 0.205
_refine_diff_density_min -0.233
_refine_diff_density_rms 0.053
_refine_ls_abs_structure_details 'Flack H D (1983), Acta Cryst. A39, 876-881'
_refine_ls_abs_structure_Flack -3.0(19)
_refine_ls_extinction_coef 0.0037(5)
_refine_ls_extinction_expression Fc^*^=kFc[1+0.001xFc^2^\l^3^/sin(2\q)]^-1/4^
_refine_ls_extinction_method SHELXL
_refine_ls_goodness_of_fit_ref 0.980
_refine_ls_hydrogen_treatment constr
_refine_ls_matrix_type full
_refine_ls_number_parameters 472
_refine_ls_number_reflns 6491
_refine_ls_number_restraints 1
_refine_ls_restrained_S_all 0.980
_refine_ls_R_factor_all 0.1432
_refine_ls_R_factor_gt 0.0613
_refine_ls_shift/su_max 0.000
_refine_ls_shift/su_mean 0.000
_refine_ls_structure_factor_coef Fsqd
_refine_ls_weighting_details 'calc w=1/[\s^2^(Fo^2^)+(0.0460P)^2^+0.0000P] where P=(Fo^2^+2Fc^2^)/3'
_refine_ls_weighting_scheme calc
_refine_ls_wR_factor_gt 0.1100
_refine_ls_wR_factor_ref 0.1464
_reflns_number_gt 3326
_reflns_number_total 6491
_reflns_threshold_expression >2sigma(I)
_cod_data_source_file ol402789y_si_002.cif
_cod_data_source_block p43
_cod_original_sg_symbol_Hall 'P 43'
_cod_database_code 1556252
_olex2_refinement_description
;
1. Fixed Uiso
 At 1.2 times of:
  All C(H) groups, All C(H,H) groups, All N(H) groups
 At 1.5 times of:
  All C(H,H,H) groups
2.a Secondary CH2 refined with riding coordinates:
 C18(H18A,H18B), C18A(H18C,H18D)
2.b Aromatic/amide H refined with riding coordinates:
 N1(H1), C3(H3), C4(H4), C5(H5), C6(H6), C8(H8), C9(H9), C10(H10), C14(H14),
 C15(H15), C16(H16), C17(H17), N1A(H1A), C3A(H3A), C4A(H4A), C5A(H5A), C6A(H6A),
  C8A(H8A), C9A(H9A), C10A(H10A), C14A(H14A), C15A(H15A), C16A(H16A), C17A(H17A)
2.c Idealised Me refined as rotating group:
 C19(H19A,H19B,H19C), C19A(H19D,H19E,H19F)
;
_contact_crystallographer_email staples@chemistry.msu.com
_contact_crystallographer_name 'Richard Staples'

loop_
_space_group_symop_id
_space_group_symop_operation_xyz
1 'x, y, z'
2 '-y, x, z+3/4'
3 'y, -x, z+1/4'
4 '-x, -y, z+1/2'

loop_
_atom_site_label
_atom_site_type_symbol
_atom_site_fract_x
_atom_site_fract_y
_atom_site_fract_z
_atom_site_U_iso_or_equiv
_atom_site_adp_type
_atom_site_occupancy
_atom_site_symmetry_multiplicity
_atom_site_calc_flag
_atom_site_refinement_flags
O1 O 0.6967(2) 0.8487(2) 0.0712(3) 0.0465(9) Uani 1 1 d .
O2 O 0.6885(2) 0.7355(2) -0.0259(3) 0.0559(10) Uani 1 1 d .
N1 N 0.6712(2) 0.7515(2) 0.3619(3) 0.0354(10) Uani 1 1 d .
H1 H 0.6656 0.7008 0.3762 0.042 Uiso 1 1 calc R
N2 N 0.6809(2) 0.7779(2) 0.2574(3) 0.0359(10) Uani 1 1 d .
N3 N 0.6226(2) 0.6152(2) 0.2558(3) 0.0458(11) Uani 1 1 d .
N4 N 0.6547(3) 0.6452(2) 0.5262(3) 0.0483(11) Uani 1 1 d .
N5 N 0.6631(2) 0.8398(2) 0.6435(4) 0.0431(11) Uani 1 1 d .
C1 C 0.6812(3) 0.7300(3) 0.1724(4) 0.0337(12) Uani 1 1 d .
C2 C 0.6702(3) 0.6424(3) 0.1758(4) 0.0379(12) Uani 1 1 d .
C3 C 0.7077(3) 0.5931(3) 0.0981(5) 0.0510(14) Uani 1 1 d .
H3 H 0.7413 0.6144 0.0418 0.061 Uiso 1 1 calc R
C4 C 0.6948(4) 0.5133(4) 0.1053(5) 0.0665(18) Uani 1 1 d .
H4 H 0.7205 0.4782 0.0548 0.080 Uiso 1 1 calc R
C5 C 0.6443(4) 0.4838(3) 0.1861(5) 0.0621(17) Uani 1 1 d .
H5 H 0.6335 0.4288 0.1910 0.075 Uiso 1 1 calc R
C6 C 0.6103(3) 0.5367(3) 0.2592(5) 0.0549(15) Uani 1 1 d .
H6 H 0.5762 0.5165 0.3155 0.066 Uiso 1 1 calc R
C7 C 0.6900(3) 0.7702(3) 0.0622(4) 0.0374(12) Uani 1 1 d .
C8 C 0.6666(3) 0.9158(3) 0.6170(5) 0.0490(14) Uani 1 1 d .
H8 H 0.6646 0.9535 0.6759 0.059 Uiso 1 1 calc R
C9 C 0.6730(3) 0.9432(3) 0.5086(4) 0.0420(13) Uani 1 1 d .
H9 H 0.6753 0.9983 0.4933 0.050 Uiso 1 1 calc R
C10 C 0.6759(3) 0.8888(3) 0.4232(4) 0.0385(12) Uani 1 1 d .
H10 H 0.6816 0.9057 0.3478 0.046 Uiso 1 1 calc R
C11 C 0.6705(2) 0.8086(3) 0.4487(4) 0.0313(11) Uani 1 1 d .
C12 C 0.6664(3) 0.7856(3) 0.5604(4) 0.0342(11) Uani 1 1 d .
C13 C 0.6682(3) 0.7024(3) 0.6011(4) 0.0347(12) Uani 1 1 d .
C14 C 0.6858(3) 0.6851(3) 0.7121(4) 0.0438(13) Uani 1 1 d .
H14 H 0.6958 0.7265 0.7641 0.053 Uiso 1 1 calc R
C15 C 0.6887(3) 0.6071(3) 0.7458(4) 0.0528(15) Uani 1 1 d .
H15 H 0.7001 0.5943 0.8215 0.063 Uiso 1 1 calc R
C16 C 0.6750(3) 0.5479(3) 0.6691(5) 0.0540(15) Uani 1 1 d .
H16 H 0.6766 0.4937 0.6903 0.065 Uiso 1 1 calc R
C17 C 0.6589(3) 0.5699(3) 0.5607(4) 0.0545(15) Uani 1 1 d .
H17 H 0.6502 0.5293 0.5071 0.065 Uiso 1 1 calc R
C18 C 0.6980(3) 0.8936(4) -0.0337(4) 0.0575(16) Uani 1 1 d .
H18A H 0.7254 0.8625 -0.0923 0.069 Uiso 1 1 calc R
H18B H 0.7276 0.9436 -0.0227 0.069 Uiso 1 1 calc R
C19 C 0.6170(4) 0.9115(4) -0.0702(5) 0.0726(18) Uani 1 1 d .
H19A H 0.5899 0.8623 -0.0903 0.109 Uiso 1 1 calc R
H19B H 0.6186 0.9467 -0.1354 0.109 Uiso 1 1 calc R
H19C H 0.5883 0.9377 -0.0092 0.109 Uiso 1 1 calc R
O1A O 0.14927(17) 0.85829(18) 0.0964(2) 0.0365(8) Uani 1 1 d .
O2A O 0.26372(19) 0.86987(19) 0.0020(3) 0.0425(9) Uani 1 1 d .
N1A N 0.2472(2) 0.8732(2) 0.3909(3) 0.0341(10) Uani 1 1 d .
H1A H 0.2982 0.8735 0.4057 0.041 Uiso 1 1 calc R
N2A N 0.2200(2) 0.8689(2) 0.2860(3) 0.0302(9) Uani 1 1 d .
N3A N 0.3894(2) 0.9043(2) 0.2879(3) 0.0404(10) Uani 1 1 d .
N4A N 0.3529(2) 0.8884(2) 0.5554(3) 0.0453(11) Uani 1 1 d .
N5A N 0.1559(2) 0.8981(2) 0.6683(3) 0.0396(10) Uani 1 1 d .
C1A C 0.2684(3) 0.8644(2) 0.2009(4) 0.0297(11) Uani 1 1 d .
C2A C 0.3562(3) 0.8643(3) 0.2034(4) 0.0302(11) Uani 1 1 d .
C3A C 0.4002(3) 0.8252(3) 0.1236(4) 0.0446(13) Uani 1 1 d .
H3A H 0.3750 0.7962 0.0654 0.053 Uiso 1 1 calc R
C4A C 0.4824(3) 0.8289(3) 0.1301(5) 0.0545(15) Uani 1 1 d .
H4A H 0.5141 0.8017 0.0769 0.065 Uiso 1 1 calc R
C5A C 0.5173(3) 0.8722(3) 0.2137(4) 0.0445(13) Uani 1 1 d .
H5A H 0.5731 0.8778 0.2177 0.053 Uiso 1 1 calc R
C6A C 0.4687(3) 0.9071(3) 0.2912(4) 0.0448(13) Uani 1 1 d .
H6A H 0.4928 0.9351 0.3511 0.054 Uiso 1 1 calc R
C7A C 0.2283(3) 0.8643(3) 0.0900(4) 0.0328(11) Uani 1 1 d .
C8A C 0.0797(3) 0.8914(3) 0.6403(4) 0.0405(13) Uani 1 1 d .
H8A H 0.0409 0.8991 0.6967 0.049 Uiso 1 1 calc R
C9A C 0.0548(3) 0.8739(3) 0.5329(4) 0.0366(12) Uani 1 1 d .
H9A H 0.0002 0.8673 0.5165 0.044 Uiso 1 1 calc R
C10A C 0.1107(3) 0.8663(3) 0.4506(4) 0.0360(12) Uani 1 1 d .
H10A H 0.0950 0.8537 0.3763 0.043 Uiso 1 1 calc R
C11A C 0.1909(3) 0.8772(3) 0.4757(4) 0.0296(11) Uani 1 1 d .
C12A C 0.2118(3) 0.8900(3) 0.5876(4) 0.0346(12) Uani 1 1 d .
C13A C 0.2945(3) 0.8964(3) 0.6300(4) 0.0329(11) Uani 1 1 d .
C14A C 0.3095(3) 0.9075(3) 0.7441(4) 0.0471(14) Uani 1 1 d .
H14A H 0.2673 0.9132 0.7960 0.057 Uiso 1 1 calc R
C15A C 0.3871(3) 0.9099(3) 0.7793(4) 0.0495(14) Uani 1 1 d .
H15A H 0.3986 0.9176 0.8563 0.059 Uiso 1 1 calc R
C16A C 0.4478(3) 0.9013(3) 0.7040(4) 0.0469(13) Uani 1 1 d .
H16A H 0.5015 0.9030 0.7273 0.056 Uiso 1 1 calc R
C17A C 0.4276(3) 0.8900(3) 0.5928(4) 0.0532(15) Uani 1 1 d .
H17A H 0.4691 0.8829 0.5401 0.064 Uiso 1 1 calc R
C18A C 0.1078(3) 0.8655(3) -0.0101(4) 0.0425(13) Uani 1 1 d .
H18C H 0.0551 0.8401 -0.0043 0.051 Uiso 1 1 calc R
H18D H 0.1381 0.8379 -0.0692 0.051 Uiso 1 1 calc R
C19A C 0.0979(3) 0.9505(3) -0.0408(4) 0.0471(13) Uani 1 1 d .
H19D H 0.0732 0.9790 0.0215 0.071 Uiso 1 1 calc R
H19E H 0.0642 0.9546 -0.1073 0.071 Uiso 1 1 calc R
H19F H 0.1498 0.9737 -0.0569 0.071 Uiso 1 1 calc R

loop_
_atom_site_aniso_label
_atom_site_aniso_U_11
_atom_site_aniso_U_22
_atom_site_aniso_U_33
_atom_site_aniso_U_23
_atom_site_aniso_U_13
_atom_site_aniso_U_12
O1 0.056(2) 0.047(2) 0.036(2) 0.0071(18) -0.0001(18) 0.0001(18)
O2 0.072(3) 0.065(3) 0.030(2) -0.0045(19) -0.0012(19) -0.009(2)
N1 0.043(2) 0.035(2) 0.028(2) -0.0029(19) 0.0042(19) 0.0049(19)
N2 0.033(2) 0.050(3) 0.025(2) 0.001(2) -0.0021(18) 0.005(2)
N3 0.053(3) 0.046(3) 0.038(3) 0.002(2) -0.005(2) -0.002(2)
N4 0.066(3) 0.041(3) 0.038(3) -0.004(2) -0.002(2) 0.000(2)
N5 0.048(3) 0.041(3) 0.040(3) -0.007(2) 0.001(2) 0.001(2)
C1 0.029(3) 0.046(3) 0.026(3) -0.004(2) -0.005(2) 0.001(2)
C2 0.037(3) 0.049(3) 0.028(3) -0.004(2) -0.012(2) 0.007(2)
C3 0.054(3) 0.048(4) 0.051(4) -0.013(3) -0.003(3) 0.016(3)
C4 0.080(5) 0.065(4) 0.054(4) -0.019(4) -0.011(4) 0.024(4)
C5 0.090(5) 0.046(4) 0.050(4) -0.005(3) -0.026(4) 0.007(4)
C6 0.067(4) 0.046(4) 0.051(4) 0.004(3) -0.015(3) -0.010(3)
C7 0.030(3) 0.054(4) 0.029(3) 0.000(3) -0.002(2) -0.003(2)
C8 0.054(3) 0.048(4) 0.046(4) -0.013(3) -0.003(3) 0.000(3)
C9 0.045(3) 0.033(3) 0.048(4) -0.002(3) -0.005(3) -0.001(2)
C10 0.044(3) 0.041(3) 0.030(3) -0.002(3) -0.001(2) -0.001(2)
C11 0.026(3) 0.036(3) 0.032(3) -0.001(2) 0.003(2) 0.007(2)
C12 0.030(3) 0.037(3) 0.035(3) -0.006(2) -0.004(2) 0.001(2)
C13 0.038(3) 0.042(3) 0.024(3) -0.002(2) 0.001(2) 0.003(2)
C14 0.046(3) 0.051(3) 0.035(3) -0.009(3) 0.001(3) -0.001(3)
C15 0.058(4) 0.067(4) 0.034(3) 0.008(3) -0.001(3) 0.006(3)
C16 0.073(4) 0.049(3) 0.040(3) 0.015(3) 0.003(3) 0.003(3)
C17 0.081(4) 0.043(3) 0.040(4) -0.003(3) 0.002(3) 0.001(3)
C18 0.051(4) 0.076(4) 0.046(4) 0.028(3) 0.007(3) 0.003(3)
C19 0.087(5) 0.074(4) 0.057(4) 0.018(3) 0.005(4) 0.014(4)
O1A 0.033(2) 0.049(2) 0.0285(18) 0.0012(16) -0.0039(15) -0.0014(15)
O2A 0.045(2) 0.053(2) 0.030(2) 0.0025(17) 0.0038(17) -0.0052(18)
N1A 0.030(2) 0.046(3) 0.026(2) -0.0033(19) -0.0032(19) 0.0028(19)
N2A 0.036(2) 0.030(2) 0.024(2) 0.0021(18) -0.0015(19) -0.0026(18)
N3A 0.035(2) 0.049(3) 0.037(3) -0.008(2) -0.003(2) 0.001(2)
N4A 0.035(3) 0.067(3) 0.034(3) 0.002(2) 0.000(2) -0.003(2)
N5A 0.041(3) 0.041(2) 0.037(3) 0.001(2) 0.005(2) -0.004(2)
C1A 0.038(3) 0.025(2) 0.026(3) 0.003(2) 0.002(2) 0.000(2)
C2A 0.033(3) 0.028(3) 0.030(3) 0.000(2) 0.000(2) 0.004(2)
C3A 0.041(3) 0.051(3) 0.042(3) -0.015(3) 0.003(3) 0.003(3)
C4A 0.043(3) 0.058(4) 0.063(4) -0.015(3) 0.004(3) 0.012(3)
C5A 0.032(3) 0.053(3) 0.049(4) -0.003(3) 0.001(3) 0.009(3)
C6A 0.037(3) 0.057(3) 0.039(3) -0.004(3) -0.005(3) 0.002(3)
C7A 0.036(3) 0.029(3) 0.033(3) 0.001(2) 0.000(3) -0.003(2)
C8A 0.037(3) 0.043(3) 0.041(3) -0.001(3) 0.014(3) 0.003(2)
C9A 0.033(3) 0.037(3) 0.040(3) 0.001(2) 0.001(3) -0.006(2)
C10A 0.040(3) 0.031(3) 0.037(3) 0.001(2) -0.002(3) -0.004(2)
C11A 0.036(3) 0.027(3) 0.026(3) -0.005(2) 0.002(2) -0.001(2)
C12A 0.036(3) 0.037(3) 0.031(3) 0.001(2) 0.005(2) -0.001(2)
C13A 0.039(3) 0.033(3) 0.028(3) -0.004(2) 0.004(2) -0.001(2)
C14A 0.049(3) 0.061(4) 0.032(3) -0.009(3) 0.002(3) 0.002(3)
C15A 0.052(4) 0.062(4) 0.035(3) -0.002(3) -0.006(3) 0.002(3)
C16A 0.041(3) 0.060(3) 0.040(3) 0.005(3) -0.013(3) -0.003(3)
C17A 0.035(3) 0.082(4) 0.042(4) 0.004(3) -0.004(3) -0.003(3)
C18A 0.042(3) 0.050(3) 0.035(3) 0.000(2) -0.014(2) 0.006(3)
C19A 0.048(3) 0.055(3) 0.038(3) 0.003(3) -0.005(3) 0.002(3)

loop_
_atom_type_symbol
_atom_type_description
_atom_type_scat_dispersion_real
_atom_type_scat_dispersion_imag
_atom_type_scat_source
C C 0.0033 0.0016 'International Tables Vol C Tables 4.2.6.8 and 6.1.1.4'
H H 0.0000 0.0000 'International Tables Vol C Tables 4.2.6.8 and 6.1.1.4'
N N 0.0061 0.0033 'International Tables Vol C Tables 4.2.6.8 and 6.1.1.4'
O O 0.0106 0.0060 'International Tables Vol C Tables 4.2.6.8 and 6.1.1.4'

loop_
_geom_angle_atom_site_label_1
_geom_angle_atom_site_label_2
_geom_angle_atom_site_label_3
_geom_angle
C7 O1 C18 116.6(4)
N2 N1 H1 121.4
N2 N1 C11 117.2(4)
C11 N1 H1 121.4
C1 N2 N1 121.5(4)
C2 N3 C6 117.2(5)
C13 N4 C17 118.2(4)
C8 N5 C12 118.7(5)
N2 C1 C2 126.6(4)
N2 C1 C7 114.0(4)
C7 C1 C2 119.3(4)
N3 C2 C1 116.0(4)
N3 C2 C3 122.9(5)
C3 C2 C1 121.0(5)
C2 C3 H3 120.9
C4 C3 C2 118.2(6)
C4 C3 H3 120.9
C3 C4 H4 120.1
C3 C4 C5 119.8(5)
C5 C4 H4 120.1
C4 C5 H5 121.0
C6 C5 C4 117.9(5)
C6 C5 H5 121.0
N3 C6 C5 123.9(6)
N3 C6 H6 118.0
C5 C6 H6 118.0
O1 C7 C1 113.0(4)
O2 C7 O1 123.7(5)
O2 C7 C1 123.2(5)
N5 C8 H8 118.2
N5 C8 C9 123.5(5)
C9 C8 H8 118.2
C8 C9 H9 120.8
C10 C9 C8 118.4(5)
C10 C9 H9 120.8
C9 C10 H10 120.5
C9 C10 C11 119.1(5)
C11 C10 H10 120.5
C10 C11 N1 120.2(4)
C10 C11 C12 119.0(4)
C12 C11 N1 120.8(4)
N5 C12 C11 121.1(4)
N5 C12 C13 113.7(4)
C11 C12 C13 125.2(4)
N4 C13 C12 117.5(4)
N4 C13 C14 121.5(4)
C14 C13 C12 121.0(4)
C13 C14 H14 120.5
C15 C14 C13 119.1(5)
C15 C14 H14 120.5
C14 C15 H15 120.2
C16 C15 C14 119.7(5)
C16 C15 H15 120.2
C15 C16 H16 121.2
C17 C16 C15 117.6(5)
C17 C16 H16 121.2
N4 C17 C16 123.9(5)
N4 C17 H17 118.1
C16 C17 H17 118.1
O1 C18 H18A 109.6
O1 C18 H18B 109.6
O1 C18 C19 110.3(4)
H18A C18 H18B 108.1
C19 C18 H18A 109.6
C19 C18 H18B 109.6
C18 C19 H19A 109.5
C18 C19 H19B 109.5
C18 C19 H19C 109.5
H19A C19 H19B 109.5
H19A C19 H19C 109.5
H19B C19 H19C 109.5
C7A O1A C18A 115.0(4)
N2A N1A H1A 121.6
N2A N1A C11A 116.8(4)
C11A N1A H1A 121.6
C1A N2A N1A 121.2(4)
C2A N3A C6A 117.3(4)
C13A N4A C17A 118.2(4)
C8A N5A C12A 119.1(4)
N2A C1A C2A 127.6(4)
N2A C1A C7A 114.1(4)
C2A C1A C7A 118.3(4)
N3A C2A C1A 115.8(4)
N3A C2A C3A 122.5(4)
C3A C2A C1A 121.7(4)
C2A C3A H3A 120.7
C2A C3A C4A 118.5(5)
C4A C3A H3A 120.7
C3A C4A H4A 120.2
C5A C4A C3A 119.6(5)
C5A C4A H4A 120.2
C4A C5A H5A 121.2
C6A C5A C4A 117.6(5)
C6A C5A H5A 121.2
N3A C6A C5A 124.3(5)
N3A C6A H6A 117.9
C5A C6A H6A 117.9
O1A C7A C1A 113.7(4)
O2A C7A O1A 123.1(4)
O2A C7A C1A 123.1(4)
N5A C8A H8A 118.5
N5A C8A C9A 123.0(5)
C9A C8A H8A 118.5
C8A C9A H9A 120.8
C10A C9A C8A 118.5(5)
C10A C9A H9A 120.8
C9A C10A H10A 120.0
C9A C10A C11A 120.1(4)
C11A C10A H10A 120.0
N1A C11A C10A 119.9(4)
N1A C11A C12A 122.0(4)
C12A C11A C10A 118.1(4)
N5A C12A C11A 121.1(4)
N5A C12A C13A 113.9(4)
C11A C12A C13A 125.0(4)
N4A C13A C12A 117.3(4)
N4A C13A C14A 121.9(4)
C14A C13A C12A 120.7(4)
C13A C14A H14A 120.9
C15A C14A C13A 118.3(5)
C15A C14A H14A 120.9
C14A C15A H15A 119.7
C16A C15A C14A 120.6(5)
C16A C15A H15A 119.7
C15A C16A H16A 121.3
C15A C16A C17A 117.4(5)
C17A C16A H16A 121.3
N4A C17A C16A 123.6(5)
N4A C17A H17A 118.2
C16A C17A H17A 118.2
O1A C18A H18C 109.6
O1A C18A H18D 109.6
O1A C18A C19A 110.4(4)
H18C C18A H18D 108.1
C19A C18A H18C 109.6
C19A C18A H18D 109.6
C18A C19A H19D 109.5
C18A C19A H19E 109.5
C18A C19A H19F 109.5
H19D C19A H19E 109.5
H19D C19A H19F 109.5
H19E C19A H19F 109.5

loop_
_geom_bond_atom_site_label_1
_geom_bond_atom_site_label_2
_geom_bond_distance
O1 C7 1.334(6)
O1 C18 1.466(5)
O2 C7 1.206(6)
N1 H1 0.8800
N1 N2 1.335(5)
N1 C11 1.417(6)
N2 C1 1.299(5)
N3 C2 1.331(6)
N3 C6 1.342(6)
N4 C13 1.338(6)
N4 C17 1.339(6)
N5 C8 1.324(6)
N5 C12 1.351(6)
C1 C2 1.492(7)
C1 C7 1.489(6)
C2 C3 1.400(6)
C3 H3 0.9500
C3 C4 1.369(7)
C4 H4 0.9500
C4 C5 1.380(8)
C5 H5 0.9500
C5 C6 1.375(7)
C6 H6 0.9500
C8 H8 0.9500
C8 C9 1.380(7)
C9 H9 0.9500
C9 C10 1.373(6)
C10 H10 0.9500
C10 C11 1.392(6)
C11 C12 1.392(6)
C12 C13 1.488(6)
C13 C14 1.390(6)
C14 H14 0.9500
C14 C15 1.380(7)
C15 H15 0.9500
C15 C16 1.376(7)
C16 H16 0.9500
C16 C17 1.374(7)
C17 H17 0.9500
C18 H18A 0.9900
C18 H18B 0.9900
C18 C19 1.469(7)
C19 H19A 0.9800
C19 H19B 0.9800
C19 H19C 0.9800
O1A C7A 1.342(5)
O1A C18A 1.458(5)
O2A C7A 1.213(5)
N1A H1A 0.8800
N1A N2A 1.337(5)
N1A C11A 1.391(5)
N2A C1A 1.307(5)
N3A C2A 1.337(5)
N3A C6A 1.342(6)
N4A C13A 1.336(6)
N4A C17A 1.339(6)
N5A C8A 1.334(6)
N5A C12A 1.357(5)
C1A C2A 1.484(6)
C1A C7A 1.488(6)
C2A C3A 1.379(6)
C3A H3A 0.9500
C3A C4A 1.392(7)
C4A H4A 0.9500
C4A C5A 1.371(7)
C5A H5A 0.9500
C5A C6A 1.370(6)
C6A H6A 0.9500
C8A H8A 0.9500
C8A C9A 1.383(6)
C9A H9A 0.9500
C9A C10A 1.369(6)
C10A H10A 0.9500
C10A C11A 1.400(6)
C11A C12A 1.400(6)
C12A C13A 1.489(6)
C13A C14A 1.399(6)
C14A H14A 0.9500
C14A C15A 1.377(7)
C15A H15A 0.9500
C15A C16A 1.371(7)
C16A H16A 0.9500
C16A C17A 1.385(7)
C17A H17A 0.9500
C18A H18C 0.9900
C18A H18D 0.9900
C18A C19A 1.492(6)
C19A H19D 0.9800
C19A H19E 0.9800
C19A H19F 0.9800

loop_
_geom_hbond_atom_site_label_D
_geom_hbond_atom_site_label_H
_geom_hbond_atom_site_label_A
_geom_hbond_distance_DH
_geom_hbond_distance_HA
_geom_hbond_distance_DA
_geom_hbond_angle_DHA
N1 H1 N3 0.88 2.17 2.756(6) 123.9
N1 H1 N4 0.88 2.03 2.676(6) 129.2
N1A H1A N3A 0.88 2.15 2.750(5) 124.9
N1A H1A N4A 0.88 2.03 2.668(5) 128.6

loop_
_geom_torsion_atom_site_label_1
_geom_torsion_atom_site_label_2
_geom_torsion_atom_site_label_3
_geom_torsion_atom_site_label_4
_geom_torsion
N1 N2 C1 C2 1.0(7)
N1 N2 C1 C7 178.1(4)
N1 C11 C12 N5 -177.8(4)
N1 C11 C12 C13 4.5(7)
N2 N1 C11 C10 2.9(6)
N2 N1 C11 C12 -175.4(4)
N2 C1 C2 N3 32.4(7)
N2 C1 C2 C3 -148.1(5)
N2 C1 C7 O1 0.6(6)
N2 C1 C7 O2 -177.1(5)
N3 C2 C3 C4 -0.2(7)
N4 C13 C14 C15 -0.6(8)
N5 C8 C9 C10 0.0(8)
N5 C12 C13 N4 166.2(4)
N5 C12 C13 C14 -15.8(6)
C1 C2 C3 C4 -179.6(5)
C2 N3 C6 C5 0.5(8)
C2 C1 C7 O1 177.9(4)
C2 C1 C7 O2 0.2(7)
C2 C3 C4 C5 1.5(8)
C3 C4 C5 C6 -1.8(8)
C4 C5 C6 N3 0.8(8)
C6 N3 C2 C1 178.6(4)
C6 N3 C2 C3 -0.8(7)
C7 O1 C18 C19 86.3(6)
C7 C1 C2 N3 -144.5(4)
C7 C1 C2 C3 34.9(6)
C8 N5 C12 C11 -2.3(7)
C8 N5 C12 C13 175.6(4)
C8 C9 C10 C11 1.5(7)
C9 C10 C11 N1 178.3(4)
C9 C10 C11 C12 -3.4(6)
C10 C11 C12 N5 3.8(6)
C10 C11 C12 C13 -173.8(4)
C11 N1 N2 C1 -179.0(4)
C11 C12 C13 N4 -16.0(7)
C11 C12 C13 C14 162.0(4)
C12 N5 C8 C9 0.4(8)
C12 C13 C14 C15 -178.5(4)
C13 N4 C17 C16 1.1(8)
C13 C14 C15 C16 0.7(8)
C14 C15 C16 C17 0.1(8)
C15 C16 C17 N4 -1.0(9)
C17 N4 C13 C12 177.7(4)
C17 N4 C13 C14 -0.3(7)
C18 O1 C7 O2 3.3(7)
C18 O1 C7 C1 -174.3(4)
N1A N2A C1A C2A -1.0(7)
N1A N2A C1A C7A -176.9(4)
N1A C11A C12A N5A 176.3(4)
N1A C11A C12A C13A -3.5(7)
N2A N1A C11A C10A 8.2(6)
N2A N1A C11A C12A -173.3(4)
N2A C1A C2A N3A -29.8(7)
N2A C1A C2A C3A 149.9(5)
N2A C1A C7A O1A -8.4(5)
N2A C1A C7A O2A 171.0(4)
N3A C2A C3A C4A -1.5(7)
N4A C13A C14A C15A -0.2(8)
N5A C8A C9A C10A -2.8(7)
N5A C12A C13A N4A 179.5(4)
N5A C12A C13A C14A 1.6(6)
C1A C2A C3A C4A 178.8(5)
C2A N3A C6A C5A 0.3(7)
C2A C1A C7A O1A 175.2(4)
C2A C1A C7A O2A -5.4(7)
C2A C3A C4A C5A -1.1(8)
C3A C4A C5A C6A 3.1(8)
C4A C5A C6A N3A -2.8(8)
C6A N3A C2A C1A -178.4(4)
C6A N3A C2A C3A 1.9(7)
C7A O1A C18A C19A -81.6(5)
C7A C1A C2A N3A 146.0(4)
C7A C1A C2A C3A -34.3(6)
C8A N5A C12A C11A 1.9(7)
C8A N5A C12A C13A -178.3(4)
C8A C9A C10A C11A -0.7(7)
C9A C10A C11A N1A -176.9(4)
C9A C10A C11A C12A 4.6(7)
C10A C11A C12A N5A -5.2(7)
C10A C11A C12A C13A 175.0(4)
C11A N1A N2A C1A -179.5(4)
C11A C12A C13A N4A -0.7(7)
C11A C12A C13A C14A -178.6(5)
C12A N5A C8A C9A 2.3(7)
C12A C13A C14A C15A 177.6(4)
C13A N4A C17A C16A -1.7(8)
C13A C14A C15A C16A -0.3(8)
C14A C15A C16A C17A -0.2(8)
C15A C16A C17A N4A 1.2(8)
C17A N4A C13A C12A -176.7(4)
C17A N4A C13A C14A 1.2(7)
C18A O1A C7A O2A -4.9(6)
C18A O1A C7A C1A 174.5(4)
